data_7231193
loop_
_publ_author_name
'Radhakrishna, Latchupatula'
'Pandey, Madhusudan K.'
'Balakrishna, Maravanji S.'

_publ_section_title
;
 1,2,3-Triazole based bisphosphine,
 5-(diphenylphosphanyl)-1-(2-(diphenylphosphanyl)-phenyl)-4-phenyl-1H-1,2,3-triazole:
 an ambidentate ligand with switchable coordination modes
;
_journal_issue 45
_journal_name_full 'RSC Advances'
_journal_page_first 25704
_journal_paper_doi 10.1039/C8RA04086A
_journal_volume 8
_journal_year 2018
_chemical_formula_moiety 'C38 H29 Cl2 N3 P2 Pt, C H Cl3'
_chemical_formula_sum 'C39 H30 Cl5 N3 P2 Pt'
_chemical_formula_weight 974.94
_space_group_crystal_system orthorhombic
_space_group_IT_number 19
_space_group_name_Hall 'P 2ac 2ab'
_space_group_name_H-M_alt 'P 21 21 21'
_symmetry_space_group_name_Hall 'P 2ac 2ab'
_symmetry_space_group_name_H-M 'P 21 21 21'
_atom_sites_solution_hydrogens geom
_atom_sites_solution_primary direct
_audit_creation_date 2017-07-21
_audit_creation_method
;
Olex2 1.2
(compiled 2017.03.28 svn.r3405 for OlexSys, GUI svn.r5337)
;
_audit_update_record
;
2018-03-24 deposited with the CCDC.
2018-07-06 downloaded from the CCDC.
;
_cell_angle_alpha 90
_cell_angle_beta 90
_cell_angle_gamma 90
_cell_formula_units_Z 4
_cell_length_a 10.2544(3)
_cell_length_b 12.3816(4)
_cell_length_c 28.9853(11)
_cell_measurement_reflns_used 12932
_cell_measurement_temperature 150
_cell_measurement_theta_max 30.6430
_cell_measurement_theta_min 2.1120
_cell_volume 3680.1(2)
_computing_cell_refinement 'CrystalClear-SM Expert 2.0 r7 (Rigaku, 2011)'
_computing_data_collection 'CrystalClear-SM Expert 2.0 r7 (Rigaku, 2011)'
_computing_data_reduction 'CrystalClear-SM Expert 2.0 r7 (Rigaku, 2011)'
_computing_molecular_graphics 'Olex2 (Dolomanov et al., 2009)'
_computing_publication_material 'Olex2 (Dolomanov et al., 2009)'
_computing_structure_refinement 'ShelXL (Sheldrick, 2015)'
_computing_structure_solution 'ShelXT (Sheldrick, 2015)'
_diffrn_ambient_temperature 150
_diffrn_detector CCD
_diffrn_detector_area_resol_mean 28.5714
_diffrn_detector_type 'Rigaku Saturn724+'
_diffrn_measured_fraction_theta_full 0.999
_diffrn_measured_fraction_theta_max 0.999
_diffrn_measurement_details
;
List of Runs (angles in degrees, time in seconds):

  # Type    Start    End  Width  t~exp~   \w     \q     \k     \f   Frames
#--------------------------------------------------------------------------
  1  \w    -49.00  70.00   0.50   16.00    --  -20.00  72.00-180.00  238
  2  \w    -38.50  40.00   0.50   16.00    --  -20.00  72.00-108.00  157
  3  \w    -30.00   0.00   0.50   16.00    --  -20.00 -72.00-108.00   60
  4  \w    -58.50  39.00   0.50   16.00    --  -20.00   0.00 -36.00  195
  5  \w    -74.50 -44.00   0.50   16.00    --  -20.00 -72.00 -36.00   61
;
_diffrn_measurement_device 'AFC12 (Right): Kappa 3 circle'
_diffrn_measurement_device_type 'Rigaku Saturn724'
_diffrn_measurement_method 'profile data from \w-scans'
_diffrn_measurement_specimen_support 'Mitegen 50um'
_diffrn_orient_matrix_type 'CrysAlisPro convention (1999,Acta A55,543-557)'
_diffrn_orient_matrix_UB_11 -0.0289072000
_diffrn_orient_matrix_UB_12 0.0486333000
_diffrn_orient_matrix_UB_13 0.0078754000
_diffrn_orient_matrix_UB_21 0.0581406000
_diffrn_orient_matrix_UB_22 0.0284139000
_diffrn_orient_matrix_UB_23 -0.0053407000
_diffrn_orient_matrix_UB_31 -0.0238104000
_diffrn_orient_matrix_UB_32 0.0102409000
_diffrn_orient_matrix_UB_33 -0.0225689000
_diffrn_radiation_collimation 0.3
_diffrn_radiation_monochromator Confocal
_diffrn_radiation_probe x-ray
_diffrn_radiation_type MoK\a
_diffrn_radiation_wavelength 0.71073
_diffrn_reflns_av_R_equivalents 0.0751
_diffrn_reflns_av_unetI/netI 0.0620
_diffrn_reflns_Laue_measured_fraction_full 0.999
_diffrn_reflns_Laue_measured_fraction_max 0.999
_diffrn_reflns_limit_h_max 12
_diffrn_reflns_limit_h_min -12
_diffrn_reflns_limit_k_max 10
_diffrn_reflns_limit_k_min -14
_diffrn_reflns_limit_l_max 33
_diffrn_reflns_limit_l_min -34
_diffrn_reflns_number 24542
_diffrn_reflns_point_group_measured_fraction_full 1.000
_diffrn_reflns_point_group_measured_fraction_max 1.000
_diffrn_reflns_theta_full 24.997
_diffrn_reflns_theta_max 24.997
_diffrn_reflns_theta_min 1.645
_diffrn_source 'Rotating Anode'
_diffrn_source_current 24.0
_diffrn_source_power 1.2
_diffrn_source_target Mo
_diffrn_source_type 'Rotating Anode'
_diffrn_source_voltage 50.0
_exptl_absorpt_coefficient_mu 4.297
_exptl_absorpt_correction_T_max 1.00000
_exptl_absorpt_correction_T_min 0.85198
_exptl_absorpt_correction_type numerical
_exptl_absorpt_process_details
;
CrysAlisPro 1.171.38.43 (Rigaku Oxford Diffraction, 2015)
Empirical absorption correction using spherical harmonics,
 implemented in SCALE3 ABSPACK scaling algorithm.
;
_exptl_crystal_colour colourless
_exptl_crystal_colour_primary colourless
_exptl_crystal_density_diffrn 1.760
_exptl_crystal_description prism
_exptl_crystal_F_000 1912
_exptl_crystal_size_max 0.175
_exptl_crystal_size_mid 0.157
_exptl_crystal_size_min 0.072
_refine_diff_density_max 3.048
_refine_diff_density_min -1.475
_refine_diff_density_rms 0.235
_refine_ls_abs_structure_details
;
 Twinning involves inversion, so Flack parameter cannot be determined
;
_refine_ls_extinction_method none
_refine_ls_goodness_of_fit_ref 1.109
_refine_ls_hydrogen_treatment constr
_refine_ls_matrix_type full
_refine_ls_number_parameters 392
_refine_ls_number_reflns 6484
_refine_ls_number_restraints 12
_refine_ls_restrained_S_all 1.110
_refine_ls_R_factor_all 0.0613
_refine_ls_R_factor_gt 0.0562
_refine_ls_shift/su_max 0.000
_refine_ls_shift/su_mean 0.000
_refine_ls_structure_factor_coef Fsqd
_refine_ls_weighting_details 'w=1/[\s^2^(Fo^2^)+(0.0375P)^2^+58.0700P] where P=(Fo^2^+2Fc^2^)/3'
_refine_ls_weighting_scheme calc
_refine_ls_wR_factor_gt 0.1305
_refine_ls_wR_factor_ref 0.1340
_reflns_Friedel_coverage 0.771
_reflns_Friedel_fraction_full 1.000
_reflns_Friedel_fraction_max 1.000
_reflns_number_gt 6092
_reflns_number_total 6484
_reflns_threshold_expression 'I > 2\s(I)'
_cod_data_source_file c8ra04086a2.cif
_cod_data_source_block msb-rk-156_mo
_cod_database_code 7231193
_shelx_shelxl_version_number 2014/7
_chemical_oxdiff_formula C39H29N3P2PtCl2
_shelx_space_group_comment
;
The symmetry employed for this shelxl refinement is uniquely defined
by the following loop, which should always be used as a source of
symmetry information in preference to the above space-group names.
They are only intended as comments.
;
_reflns_odcompleteness_completeness 94.68
_reflns_odcompleteness_iscentric 1
_reflns_odcompleteness_theta 31.08
_olex2_refinement_description
;
1. Twinned data refinement
 Scales: 0.676(16)
 0.324(16)
2. Fixed Uiso
 At 1.2 times of:
  All C(H) groups
3. Uiso/Uaniso restraints and constraints
Uanis(C35) \\sim Ueq: with sigma of 0.004 and sigma for terminal atoms of 0.01
Uanis(C17) \\sim Ueq: with sigma of 0.005 and sigma for terminal atoms of 0.01
4.a Ternary CH refined with riding coordinates:
 C39(H39)
4.b Aromatic/amide H refined with riding coordinates:
 C32(H32), C31(H31), C30(H30), C29(H29), C28(H28), C26(H26), C25(H25),
 C24(H24), C23(H23), C22(H22), C6(H6), C4(H4), C3(H3), C5(H5), C38(H38),
 C37(H37), C36(H36), C35(H35), C34(H34), C10(H10), C11(H11), C12(H12), C13(H13),
  C14(H14), C20(H20), C19(H19), C18(H18), C17(H17), C16(H16)
4.c Fitted hexagon refined as free rotating group:
 C27(C32,C31,C30,C29,C28), C21(C26,C25,C24,C23,C22), C33(C38,C37,C36,C35,C34),
 C9(C10,C11,C12,C13,C14), C15(C20,C19,C18,C17,C16)
;
_olex2_submission_special_instructions 'No special instructions were received'
_oxdiff_exptl_absorpt_empirical_details
;
Empirical correction (ABSPACK) includes:
- Absorption correction using spherical harmonics
- Frame scaling
- Detector area scaling
;
_oxdiff_exptl_absorpt_empirical_full_max 3.849
_oxdiff_exptl_absorpt_empirical_full_min 0.573

loop_
_space_group_symop_operation_xyz
'x, y, z'
'-x+1/2, -y, z+1/2'
'-x, y+1/2, -z+1/2'
'x+1/2, -y+1/2, -z'

loop_
_atom_site_label
_atom_site_type_symbol
_atom_site_fract_x
_atom_site_fract_y
_atom_site_fract_z
_atom_site_U_iso_or_equiv
_atom_site_adp_type
_atom_site_occupancy
_atom_site_site_symmetry_order
_atom_site_calc_flag
_atom_site_refinement_flags_posn
_atom_site_refinement_flags_adp
_atom_site_disorder_assembly
_atom_site_disorder_group
Pt1 Pt 0.56672(6) 0.58903(5) 0.66114(2) 0.01893(17) Uani 1 1 d . . . .
P1 P 0.4985(4) 0.7224(3) 0.61432(15) 0.0199(9) Uani 1 1 d . . . .
Cl1 Cl 0.7802(4) 0.6518(3) 0.65270(18) 0.0322(11) Uani 1 1 d . . . .
P2 P 0.3718(4) 0.5074(3) 0.66349(18) 0.0202(9) Uani 1 1 d . . . .
Cl2 Cl 0.6531(4) 0.4624(3) 0.71332(16) 0.0261(10) Uani 1 1 d . . . .
Cl3 Cl -0.0581(7) 0.4770(5) 0.5731(2) 0.0580(15) Uani 1 1 d . . . .
Cl5 Cl -0.0666(8) 0.3078(5) 0.6401(2) 0.0661(17) Uani 1 1 d . . . .
Cl4 Cl -0.2623(6) 0.3186(6) 0.5705(3) 0.0667(19) Uani 1 1 d . . . .
N1 N 0.2363(14) 0.6088(11) 0.5927(5) 0.023(3) Uani 1 1 d . . . .
N2 N 0.1907(15) 0.5999(14) 0.5497(5) 0.035(4) Uani 1 1 d . . . .
C27 C 0.2521(8) 0.5647(8) 0.7014(4) 0.019(4) Uani 1 1 d . . . .
C32 C 0.1242(9) 0.5278(8) 0.7007(4) 0.027(4) Uani 1 1 d G . . .
H32 H 0.0998 0.4711 0.6804 0.033 Uiso 1 1 calc R . . .
C31 C 0.0318(7) 0.5737(9) 0.7298(4) 0.029(4) Uani 1 1 d G . . .
H31 H -0.0556 0.5485 0.7294 0.034 Uiso 1 1 calc R . . .
C30 C 0.0675(10) 0.6566(9) 0.7596(4) 0.036(4) Uani 1 1 d G . . .
H30 H 0.0044 0.6880 0.7795 0.043 Uiso 1 1 calc R . . .
C29 C 0.1955(11) 0.6936(8) 0.7603(4) 0.032(5) Uani 1 1 d G . . .
H29 H 0.2199 0.7502 0.7806 0.039 Uiso 1 1 calc R . . .
C28 C 0.2878(8) 0.6476(8) 0.7312(4) 0.025(4) Uani 1 1 d G . . .
H28 H 0.3753 0.6729 0.7316 0.031 Uiso 1 1 calc R . . .
C21 C 0.5991(9) 0.8430(7) 0.6203(4) 0.018(4) Uani 1 1 d . . . .
C26 C 0.6387(10) 0.8753(8) 0.6640(3) 0.023(4) Uani 1 1 d G . . .
H26 H 0.6100 0.8366 0.6904 0.028 Uiso 1 1 calc R . . .
C25 C 0.7201(11) 0.9642(9) 0.6691(3) 0.029(4) Uani 1 1 d G . . .
H25 H 0.7472 0.9863 0.6990 0.035 Uiso 1 1 calc R . . .
C24 C 0.7621(11) 1.0208(8) 0.6304(4) 0.036(5) Uani 1 1 d G . . .
H24 H 0.8178 1.0816 0.6339 0.043 Uiso 1 1 calc R . . .
C23 C 0.7225(12) 0.9885(9) 0.5867(3) 0.033(5) Uani 1 1 d G . . .
H23 H 0.7512 1.0272 0.5603 0.040 Uiso 1 1 calc R . . .
C22 C 0.6411(11) 0.8996(9) 0.5816(3) 0.027(4) Uani 1 1 d G . . .
H22 H 0.6140 0.8775 0.5517 0.032 Uiso 1 1 calc R . . .
C6 C 0.1019(17) 0.7395(15) 0.6311(6) 0.028(4) Uani 1 1 d . . . .
H6 H 0.0290 0.6949 0.6243 0.034 Uiso 1 1 calc R . . .
C4 C 0.1906(17) 0.8984(14) 0.6643(7) 0.030(4) Uani 1 1 d . . . .
H4 H 0.1790 0.9648 0.6801 0.036 Uiso 1 1 calc R . . .
C3 C 0.3134(17) 0.8674(14) 0.6510(7) 0.030(5) Uani 1 1 d . . . .
H3 H 0.3861 0.9120 0.6579 0.036 Uiso 1 1 calc R . . .
C8 C 0.2804(18) 0.4442(13) 0.5695(6) 0.025(4) Uani 1 1 d . . . .
C5 C 0.0844(18) 0.8346(15) 0.6550(7) 0.032(4) Uani 1 1 d . . . .
H5 H -0.0001 0.8557 0.6649 0.039 Uiso 1 1 calc R . . .
N3 N 0.2209(16) 0.4996(14) 0.5346(6) 0.036(4) Uani 1 1 d . . . .
C1 C 0.2243(16) 0.7091(14) 0.6170(6) 0.021(4) Uani 1 1 d . . . .
C33 C 0.3810(10) 0.3649(6) 0.6765(4) 0.018(4) Uani 1 1 d . . . .
C38 C 0.3060(9) 0.3158(8) 0.7105(4) 0.023(4) Uani 1 1 d G . . .
H38 H 0.2421 0.3564 0.7267 0.028 Uiso 1 1 calc R . . .
C37 C 0.3247(10) 0.2073(8) 0.7208(3) 0.031(5) Uani 1 1 d G . . .
H37 H 0.2734 0.1737 0.7441 0.038 Uiso 1 1 calc R . . .
C36 C 0.4183(11) 0.1479(6) 0.6972(4) 0.030(4) Uani 1 1 d G . . .
H36 H 0.4310 0.0737 0.7043 0.036 Uiso 1 1 calc R . A .
C35 C 0.4933(9) 0.1970(7) 0.6632(4) 0.021(3) Uani 1 1 d G U B 1
H35 H 0.5573 0.1564 0.6471 0.025 Uiso 1 1 calc R . . .
C34 C 0.4747(10) 0.3056(7) 0.6529(3) 0.031(5) Uani 1 1 d G . . .
H34 H 0.5259 0.3391 0.6296 0.037 Uiso 1 1 calc R . B .
C7 C 0.2878(19) 0.5124(15) 0.6069(6) 0.029(4) Uani 1 1 d . . . .
C2 C 0.3321(16) 0.7684(13) 0.6268(6) 0.022(4) Uani 1 1 d . . . .
C9 C 0.3157(14) 0.3303(8) 0.5613(5) 0.041(6) Uani 1 1 d . . . .
C10 C 0.4224(14) 0.3066(10) 0.5335(5) 0.043(5) Uani 1 1 d G . . .
H10 H 0.4697 0.3634 0.5191 0.051 Uiso 1 1 calc R . . .
C11 C 0.4598(14) 0.1999(12) 0.5267(5) 0.060(8) Uani 1 1 d G . . .
H11 H 0.5328 0.1837 0.5077 0.072 Uiso 1 1 calc R . . .
C12 C 0.3906(17) 0.1168(8) 0.5477(6) 0.072(9) Uani 1 1 d G . . .
H12 H 0.4162 0.0439 0.5431 0.086 Uiso 1 1 calc R . . .
C13 C 0.2839(16) 0.1405(9) 0.5755(5) 0.059(7) Uani 1 1 d G . . .
H13 H 0.2366 0.0838 0.5899 0.071 Uiso 1 1 calc R . . .
C14 C 0.2465(13) 0.2472(10) 0.5823(5) 0.044(6) Uani 1 1 d G . . .
H14 H 0.1736 0.2634 0.6013 0.053 Uiso 1 1 calc R . . .
C39 C -0.157(2) 0.3915(15) 0.6055(8) 0.047(6) Uani 1 1 d . . . .
H39 H -0.2118 0.4378 0.6261 0.056 Uiso 1 1 calc R . . .
C15 C 0.5018(12) 0.6862(9) 0.5543(3) 0.032(5) Uani 1 1 d . . . .
C20 C 0.5878(12) 0.6045(9) 0.5418(4) 0.033(4) Uani 1 1 d G . . .
H20 H 0.6416 0.5716 0.5645 0.039 Uiso 1 1 calc R . . .
C19 C 0.5951(13) 0.5709(9) 0.4961(4) 0.049(6) Uani 1 1 d G . . .
H19 H 0.6538 0.5151 0.4876 0.059 Uiso 1 1 calc R . . .
C18 C 0.5164(16) 0.6190(10) 0.4629(3) 0.064(8) Uani 1 1 d G . . .
H18 H 0.5214 0.5961 0.4317 0.076 Uiso 1 1 calc R . . .
C17 C 0.4304(14) 0.7008(10) 0.4754(4) 0.033(4) Uani 1 1 d G U . .
H17 H 0.3767 0.7337 0.4528 0.039 Uiso 1 1 calc R . . .
C16 C 0.4231(11) 0.7343(8) 0.5211(4) 0.042(5) Uani 1 1 d G . . .
H16 H 0.3644 0.7902 0.5297 0.050 Uiso 1 1 calc R . . .

loop_
_atom_site_aniso_label
_atom_site_aniso_U_11
_atom_site_aniso_U_22
_atom_site_aniso_U_33
_atom_site_aniso_U_23
_atom_site_aniso_U_13
_atom_site_aniso_U_12
Pt1 0.0174(3) 0.0146(3) 0.0248(3) -0.0011(3) -0.0023(3) -0.0008(3)
P1 0.023(2) 0.015(2) 0.022(2) 0.0001(18) -0.0004(18) -0.0037(18)
Cl1 0.0162(19) 0.022(2) 0.058(3) 0.001(2) 0.002(2) -0.0004(16)
P2 0.0192(19) 0.0181(19) 0.023(2) 0.000(2) -0.004(2) -0.0019(16)
Cl2 0.027(2) 0.0145(19) 0.037(3) 0.0021(19) -0.0111(18) 0.0022(17)
Cl3 0.064(4) 0.051(3) 0.059(4) -0.003(3) 0.013(3) -0.010(3)
Cl5 0.064(4) 0.066(4) 0.068(4) 0.010(3) -0.002(4) -0.019(4)
Cl4 0.053(4) 0.077(5) 0.070(4) -0.009(4) 0.007(3) -0.020(3)
N1 0.028(8) 0.016(8) 0.024(8) -0.001(6) -0.006(6) -0.010(6)
N2 0.038(9) 0.031(9) 0.035(9) 0.013(8) -0.015(7) -0.008(8)
C27 0.013(7) 0.016(9) 0.027(9) 0.013(7) 0.003(6) -0.001(6)
C32 0.018(8) 0.024(9) 0.039(11) 0.004(9) -0.006(8) -0.006(7)
C31 0.020(9) 0.020(9) 0.045(11) 0.012(9) 0.001(7) 0.002(7)
C30 0.023(9) 0.044(11) 0.040(11) 0.016(9) 0.012(10) 0.014(10)
C29 0.047(12) 0.013(9) 0.037(12) 0.004(8) 0.004(9) 0.004(8)
C28 0.019(9) 0.019(9) 0.039(11) 0.002(8) 0.007(8) -0.001(7)
C21 0.018(9) 0.010(8) 0.026(9) -0.009(7) 0.004(7) 0.003(6)
C26 0.023(8) 0.015(7) 0.031(10) -0.001(8) 0.004(9) 0.002(6)
C25 0.030(9) 0.024(9) 0.034(12) -0.014(9) 0.002(8) -0.007(8)
C24 0.033(11) 0.019(10) 0.055(14) -0.006(9) 0.007(10) -0.018(8)
C23 0.029(11) 0.022(10) 0.049(13) 0.007(9) 0.013(9) 0.000(8)
C22 0.029(9) 0.022(9) 0.029(9) -0.006(9) 0.000(7) 0.006(8)
C6 0.032(11) 0.024(9) 0.028(10) 0.018(8) -0.007(7) 0.004(7)
C4 0.040(10) 0.020(9) 0.031(9) 0.001(10) 0.000(9) 0.008(8)
C3 0.026(9) 0.019(8) 0.045(13) -0.006(8) 0.000(8) -0.010(7)
C8 0.034(10) 0.017(9) 0.023(10) 0.007(7) -0.015(8) -0.004(7)
C5 0.026(10) 0.038(10) 0.033(11) -0.004(9) 0.009(9) 0.002(8)
N3 0.032(9) 0.037(10) 0.041(10) -0.002(8) -0.013(8) -0.006(8)
C1 0.020(9) 0.021(9) 0.023(9) 0.000(8) -0.004(7) 0.003(7)
C33 0.015(7) 0.013(7) 0.027(10) -0.001(7) -0.011(6) -0.004(6)
C38 0.024(9) 0.011(8) 0.034(10) -0.006(7) -0.002(8) 0.004(7)
C37 0.027(10) 0.027(10) 0.040(12) 0.014(9) -0.010(9) -0.013(8)
C36 0.043(11) 0.012(8) 0.036(10) -0.001(7) -0.007(10) -0.007(9)
C35 0.025(5) 0.011(5) 0.028(5) 0.000(5) -0.001(5) -0.009(4)
C34 0.038(11) 0.035(10) 0.019(10) 0.002(8) -0.011(7) -0.017(8)
C7 0.035(11) 0.029(10) 0.022(10) 0.003(8) -0.003(8) 0.000(9)
C2 0.027(9) 0.015(8) 0.023(9) 0.002(7) -0.001(7) 0.004(7)
C9 0.056(14) 0.024(11) 0.043(13) -0.006(10) -0.032(11) 0.002(10)
C10 0.055(13) 0.043(12) 0.030(11) -0.012(9) -0.005(11) 0.020(12)
C11 0.08(2) 0.033(12) 0.072(18) -0.018(12) -0.023(14) 0.017(13)
C12 0.11(3) 0.052(18) 0.058(17) -0.026(14) -0.045(16) 0.017(15)
C13 0.083(19) 0.025(11) 0.069(18) -0.012(12) -0.037(15) 0.003(12)
C14 0.065(15) 0.017(10) 0.050(14) -0.006(10) -0.033(12) 0.004(10)
C39 0.057(14) 0.019(11) 0.065(15) -0.015(10) 0.003(11) 0.003(9)
C15 0.027(9) 0.020(9) 0.048(13) 0.015(9) -0.005(9) -0.011(8)
C20 0.041(12) 0.014(9) 0.043(11) -0.002(8) 0.004(9) -0.001(8)
C19 0.081(17) 0.015(9) 0.050(14) -0.003(9) 0.020(12) -0.006(10)
C18 0.11(2) 0.053(15) 0.023(11) -0.006(11) 0.017(13) -0.030(14)
C17 0.039(6) 0.027(6) 0.032(6) 0.003(5) 0.001(6) -0.010(6)
C16 0.040(11) 0.049(12) 0.037(11) 0.013(10) -0.002(10) -0.020(11)

loop_
_atom_type_symbol
_atom_type_description
_atom_type_scat_dispersion_real
_atom_type_scat_dispersion_imag
_atom_type_scat_source
C C 0.0033 0.0016 'International Tables Vol C Tables 4.2.6.8 and 6.1.1.4'
H H 0.0000 0.0000 'International Tables Vol C Tables 4.2.6.8 and 6.1.1.4'
Cl Cl 0.1484 0.1585 'International Tables Vol C Tables 4.2.6.8 and 6.1.1.4'
N N 0.0061 0.0033 'International Tables Vol C Tables 4.2.6.8 and 6.1.1.4'
P P 0.1023 0.0942 'International Tables Vol C Tables 4.2.6.8 and 6.1.1.4'
Pt Pt -1.7033 8.3905 'International Tables Vol C Tables 4.2.6.8 and 6.1.1.4'

loop_
_geom_angle_atom_site_label_1
_geom_angle_atom_site_label_2
_geom_angle_atom_site_label_3
_geom_angle
P1 Pt1 Cl1 89.09(16)
P1 Pt1 Cl2 174.15(16)
Cl1 Pt1 Cl2 86.34(16)
P2 Pt1 P1 94.11(16)
P2 Pt1 Cl1 171.60(16)
P2 Pt1 Cl2 90.92(16)
C21 P1 Pt1 111.6(4)
C21 P1 C2 104.7(7)
C2 P1 Pt1 113.5(6)
C15 P1 Pt1 113.3(4)
C15 P1 C21 106.5(6)
C15 P1 C2 106.6(7)
C27 P2 Pt1 116.8(4)
C27 P2 C33 107.1(5)
C27 P2 C7 102.2(7)
C33 P2 Pt1 113.5(4)
C33 P2 C7 104.0(7)
C7 P2 Pt1 111.9(6)
N2 N1 C1 120.1(15)
N2 N1 C7 110.2(15)
C7 N1 C1 129.7(14)
N1 N2 N3 107.4(14)
C32 C27 P2 120.5(6)
C32 C27 C28 120.0
C28 C27 P2 119.5(6)
C27 C32 H32 120.0
C27 C32 C31 120.0
C31 C32 H32 120.0
C32 C31 H31 120.0
C30 C31 C32 120.0
C30 C31 H31 120.0
C31 C30 H30 120.0
C31 C30 C29 120.0
C29 C30 H30 120.0
C30 C29 H29 120.0
C28 C29 C30 120.0
C28 C29 H29 120.0
C27 C28 H28 120.0
C29 C28 C27 120.0
C29 C28 H28 120.0
C26 C21 P1 119.1(6)
C26 C21 C22 120.0
C22 C21 P1 120.8(6)
C21 C26 H26 120.0
C21 C26 C25 120.0
C25 C26 H26 120.0
C26 C25 H25 120.0
C24 C25 C26 120.0
C24 C25 H25 120.0
C25 C24 H24 120.0
C23 C24 C25 120.0
C23 C24 H24 120.0
C24 C23 H23 120.0
C22 C23 C24 120.0
C22 C23 H23 120.0
C21 C22 H22 120.0
C23 C22 C21 120.0
C23 C22 H22 120.0
C5 C6 H6 119.9
C1 C6 H6 119.9
C1 C6 C5 120.2(18)
C3 C4 H4 119.6
C3 C4 C5 120.8(17)
C5 C4 H4 119.6
C4 C3 H3 119.9
C4 C3 C2 120.2(16)
C2 C3 H3 119.9
N3 C8 C7 107.5(16)
N3 C8 C9 118.0(15)
C7 C8 C9 134.4(16)
C6 C5 H5 120.4
C4 C5 C6 119.1(17)
C4 C5 H5 120.4
N2 N3 C8 108.7(15)
C6 C1 N1 117.6(16)
C2 C1 N1 120.1(15)
C2 C1 C6 122.3(17)
C38 C33 P2 123.1(6)
C38 C33 C34 120.0
C34 C33 P2 116.7(6)
C33 C38 H38 120.0
C33 C38 C37 120.0
C37 C38 H38 120.0
C38 C37 H37 120.0
C36 C37 C38 120.0
C36 C37 H37 120.0
C37 C36 H36 120.0
C37 C36 C35 120.0
C35 C36 H36 120.0
C36 C35 H35 120.0
C34 C35 C36 120.0
C34 C35 H35 120.0
C33 C34 H34 120.0
C35 C34 C33 120.0
C35 C34 H34 120.0
N1 C7 P2 118.4(13)
N1 C7 C8 106.0(15)
C8 C7 P2 134.6(15)
C3 C2 P1 119.3(13)
C1 C2 P1 123.3(13)
C1 C2 C3 117.3(16)
C10 C9 C8 119.2(11)
C10 C9 C14 120.0
C14 C9 C8 120.8(11)
C9 C10 H10 120.0
C11 C10 C9 120.0
C11 C10 H10 120.0
C10 C11 H11 120.0
C12 C11 C10 120.0
C12 C11 H11 120.0
C11 C12 H12 120.0
C13 C12 C11 120.0
C13 C12 H12 120.0
C12 C13 H13 120.0
C12 C13 C14 120.0
C14 C13 H13 120.0
C9 C14 H14 120.0
C13 C14 C9 120.0
C13 C14 H14 120.0
Cl3 C39 H39 107.4
Cl5 C39 Cl3 111.5(13)
Cl5 C39 Cl4 111.4(11)
Cl5 C39 H39 107.4
Cl4 C39 Cl3 111.3(13)
Cl4 C39 H39 107.4
C20 C15 P1 116.5(7)
C20 C15 C16 120.0
C16 C15 P1 123.5(7)
C15 C20 H20 120.0
C15 C20 C19 120.0
C19 C20 H20 120.0
C20 C19 H19 120.0
C18 C19 C20 120.0
C18 C19 H19 120.0
C19 C18 H18 120.0
C19 C18 C17 120.0
C17 C18 H18 120.0
C18 C17 H17 120.0
C18 C17 C16 120.0
C16 C17 H17 120.0
C15 C16 H16 120.0
C17 C16 C15 120.0
C17 C16 H16 120.0

loop_
_geom_bond_atom_site_label_1
_geom_bond_atom_site_label_2
_geom_bond_distance
Pt1 P1 2.249(4)
Pt1 Cl1 2.336(4)
Pt1 P2 2.241(4)
Pt1 Cl2 2.352(4)
P1 C21 1.823(8)
P1 C2 1.834(17)
P1 C15 1.796(10)
P2 C27 1.793(9)
P2 C33 1.807(8)
P2 C7 1.853(19)
Cl3 C39 1.74(2)
Cl5 C39 1.72(2)
Cl4 C39 1.73(2)
N1 N2 1.333(19)
N1 C1 1.43(2)
N1 C7 1.37(2)
N2 N3 1.35(2)
C27 C32 1.3900
C27 C28 1.3900
C32 H32 0.9500
C32 C31 1.3900
C31 H31 0.9500
C31 C30 1.3900
C30 H30 0.9500
C30 C29 1.3900
C29 H29 0.9500
C29 C28 1.3900
C28 H28 0.9500
C21 C26 1.3900
C21 C22 1.3900
C26 H26 0.9500
C26 C25 1.3900
C25 H25 0.9500
C25 C24 1.3900
C24 H24 0.9500
C24 C23 1.3900
C23 H23 0.9500
C23 C22 1.3900
C22 H22 0.9500
C6 H6 0.9500
C6 C5 1.38(3)
C6 C1 1.37(2)
C4 H4 0.9500
C4 C3 1.37(2)
C4 C5 1.37(2)
C3 H3 0.9500
C3 C2 1.42(2)
C8 N3 1.37(2)
C8 C7 1.38(3)
C8 C9 1.476(19)
C5 H5 0.9500
C1 C2 1.36(2)
C33 C38 1.3900
C33 C34 1.3900
C38 H38 0.9500
C38 C37 1.3900
C37 H37 0.9500
C37 C36 1.3900
C36 H36 0.9500
C36 C35 1.3900
C35 H35 0.9500
C35 C34 1.3900
C34 H34 0.9500
C9 C10 1.3900
C9 C14 1.3900
C10 H10 0.9500
C10 C11 1.3900
C11 H11 0.9500
C11 C12 1.3900
C12 H12 0.9500
C12 C13 1.3900
C13 H13 0.9500
C13 C14 1.3900
C14 H14 0.9500
C39 H39 1.0000
C15 C20 1.3900
C15 C16 1.3900
C20 H20 0.9500
C20 C19 1.3900
C19 H19 0.9500
C19 C18 1.3900
C18 H18 0.9500
C18 C17 1.3900
C17 H17 0.9500
C17 C16 1.3900
C16 H16 0.9500

loop_
_geom_torsion_atom_site_label_1
_geom_torsion_atom_site_label_2
_geom_torsion_atom_site_label_3
_geom_torsion_atom_site_label_4
_geom_torsion
Pt1 P1 C21 C26 -41.4(7)
Pt1 P1 C21 C22 135.7(5)
Pt1 P1 C2 C3 103.1(14)
Pt1 P1 C2 C1 -72.0(16)
Pt1 P1 C15 C20 -24.0(8)
Pt1 P1 C15 C16 155.2(6)
Pt1 P2 C27 C32 171.9(5)
Pt1 P2 C27 C28 -7.3(8)
Pt1 P2 C33 C38 130.1(6)
Pt1 P2 C33 C34 -45.6(7)
Pt1 P2 C7 N1 -73.2(15)
Pt1 P2 C7 C8 93(2)
P1 C21 C26 C25 177.2(8)
P1 C21 C22 C23 -177.1(8)
P1 C15 C20 C19 179.2(9)
P1 C15 C16 C17 -179.2(10)
P2 C27 C32 C31 -179.2(9)
P2 C27 C28 C29 179.2(8)
P2 C33 C38 C37 -175.5(8)
P2 C33 C34 C35 175.8(8)
N1 N2 N3 C8 3(2)
N1 C1 C2 P1 -5(2)
N1 C1 C2 C3 179.8(15)
N2 N1 C1 C6 71(2)
N2 N1 C1 C2 -111.5(19)
N2 N1 C7 P2 174.3(12)
N2 N1 C7 C8 4(2)
C27 P2 C33 C38 -0.4(8)
C27 P2 C33 C34 -176.1(6)
C27 P2 C7 N1 52.4(15)
C27 P2 C7 C8 -141(2)
C27 C32 C31 C30 0.0
C32 C27 C28 C29 0.0
C32 C31 C30 C29 0.0
C31 C30 C29 C28 0.0
C30 C29 C28 C27 0.0
C28 C27 C32 C31 0.0
C21 P1 C2 C3 -18.8(15)
C21 P1 C2 C1 166.0(14)
C21 P1 C15 C20 99.0(7)
C21 P1 C15 C16 -81.8(8)
C21 C26 C25 C24 0.0
C26 C21 C22 C23 0.0
C26 C25 C24 C23 0.0
C25 C24 C23 C22 0.0
C24 C23 C22 C21 0.0
C22 C21 C26 C25 0.0
C6 C1 C2 P1 172.8(14)
C6 C1 C2 C3 -2(3)
C4 C3 C2 P1 -174.1(15)
C4 C3 C2 C1 1(3)
C3 C4 C5 C6 -1(3)
C8 C9 C10 C11 177.8(14)
C8 C9 C14 C13 -177.7(14)
C5 C6 C1 N1 179.4(15)
C5 C6 C1 C2 2(3)
C5 C4 C3 C2 1(3)
N3 C8 C7 P2 -170.0(16)
N3 C8 C7 N1 -2(2)
N3 C8 C9 C10 74.8(18)
N3 C8 C9 C14 -107.4(17)
C1 N1 N2 N3 176.9(15)
C1 N1 C7 P2 -7(3)
C1 N1 C7 C8 -177.4(17)
C1 C6 C5 C4 0(3)
C33 P2 C27 C32 -59.5(8)
C33 P2 C27 C28 121.3(7)
C33 P2 C7 N1 163.8(14)
C33 P2 C7 C8 -29(2)
C33 C38 C37 C36 0.0
C38 C33 C34 C35 0.0
C38 C37 C36 C35 0.0
C37 C36 C35 C34 0.0
C36 C35 C34 C33 0.0
C34 C33 C38 C37 0.0
C7 P2 C27 C32 49.5(9)
C7 P2 C27 C28 -129.7(8)
C7 P2 C33 C38 -108.1(9)
C7 P2 C33 C34 76.2(8)
C7 N1 N2 N3 -4(2)
C7 N1 C1 C6 -108(2)
C7 N1 C1 C2 70(3)
C7 C8 N3 N2 0(2)
C7 C8 C9 C10 -109(2)
C7 C8 C9 C14 69(3)
C2 P1 C21 C26 81.8(8)
C2 P1 C21 C22 -101.1(8)
C2 P1 C15 C20 -149.6(8)
C2 P1 C15 C16 29.6(10)
C9 C8 N3 N2 176.8(15)
C9 C8 C7 P2 13(4)
C9 C8 C7 N1 -178.8(19)
C9 C10 C11 C12 0.0
C10 C9 C14 C13 0.0
C10 C11 C12 C13 0.0
C11 C12 C13 C14 0.0
C12 C13 C14 C9 0.0
C14 C9 C10 C11 0.0
C15 P1 C21 C26 -165.5(7)
C15 P1 C21 C22 11.6(8)
C15 P1 C2 C3 -131.5(14)
C15 P1 C2 C1 53.4(16)
C15 C20 C19 C18 0.0
C20 C15 C16 C17 0.0
C20 C19 C18 C17 0.0
C19 C18 C17 C16 0.0
C18 C17 C16 C15 0.0
C16 C15 C20 C19 0.0

loop_
_twin_individual_id
_twin_individual_mass_fraction_refined
1 0.676(16)
2 0.324(16)
